data_1551683
loop_
_publ_author_name
'IGARASHI, Ryota'
'NAGASE, Hiromasa'
'FURUISHI, Takayuki'
'ENDO, Tomohiro'
'TOMONO, Kazuo'
'UEDA, Haruhisa'

_publ_section_title
;
 Crystal Structure of Epalrestat Non-Solvate
;
_journal_issue 0
_journal_name_full 'X-ray Structure Analysis Online'
_journal_page_first 23
_journal_paper_doi 10.2116/xraystruct.29.23
_journal_volume 29
_journal_year 2013
_chemical_formula_moiety 'C15 H13 N O3 S2'
_chemical_formula_sum 'C15 H13 N O3 S2'
_chemical_formula_weight 319.39
_space_group_IT_number 2
_space_group_name_Hall '-P 1'
_space_group_name_H-M_alt 'P -1'
_symmetry_cell_setting triclinic
_symmetry_Int_Tables_number 2
_symmetry_space_group_name_Hall '-P 1'
_symmetry_space_group_name_H-M 'P -1'
_atom_sites_solution_hydrogens geom
_atom_sites_solution_primary direct
_atom_sites_solution_secondary difmap
_cell_angle_alpha 96.5985(8)
_cell_angle_beta 93.8393(8)
_cell_angle_gamma 104.6780(8)
_cell_formula_units_Z 4
_cell_length_a 8.20888(15)
_cell_length_b 11.6639(2)
_cell_length_c 16.3107(3)
_cell_measurement_reflns_used 13828
_cell_measurement_temperature 289
_cell_measurement_theta_max 68.19
_cell_measurement_theta_min 3.96
_cell_volume 1493.22(5)
_computing_cell_refinement 'RAPID AUTO'
_computing_data_collection 'RAPID AUTO (Rigaku, ????)'
_computing_data_reduction 'RAPID AUTO'
_computing_molecular_graphics 'CrystalStructure 4.0'
_computing_publication_material 'CrystalStructure 4.0 (Rigaku, 2010)'
_computing_structure_refinement 'SHELXL97 (Sheldrick, 2008)'
_computing_structure_solution 'SIR2002 (Burla, et al., 2003)'
_diffrn_ambient_temperature 289
_diffrn_detector_area_resol_mean 10.000
_diffrn_measured_fraction_theta_full 0.975
_diffrn_measured_fraction_theta_max 0.975
_diffrn_measurement_device_type 'Rigaku R-AXIS RAPID'
_diffrn_measurement_method \w
_diffrn_radiation_type 'Cu K\a'
_diffrn_radiation_wavelength 1.54187
_diffrn_reflns_av_R_equivalents 0.0579
_diffrn_reflns_limit_h_max 9
_diffrn_reflns_limit_h_min -9
_diffrn_reflns_limit_k_max 14
_diffrn_reflns_limit_k_min -13
_diffrn_reflns_limit_l_max 19
_diffrn_reflns_limit_l_min -18
_diffrn_reflns_number 16752
_diffrn_reflns_theta_full 68.21
_diffrn_reflns_theta_max 68.21
_diffrn_standards_number 0
_exptl_absorpt_coefficient_mu 3.316
_exptl_absorpt_correction_T_max 0.641
_exptl_absorpt_correction_T_min 0.522
_exptl_absorpt_correction_type multi-scan
_exptl_absorpt_process_details 'ABSCOR (Rigaku, 1995)'
_exptl_crystal_colour red
_exptl_crystal_density_diffrn 1.421
_exptl_crystal_density_method 'not measured'
_exptl_crystal_description prism
_exptl_crystal_F_000 664.00
_exptl_crystal_size_max 0.579
_exptl_crystal_size_mid 0.148
_exptl_crystal_size_min 0.134
_refine_diff_density_max 0.300
_refine_diff_density_min -0.340
_refine_ls_extinction_method none
_refine_ls_goodness_of_fit_ref 1.081
_refine_ls_hydrogen_treatment constr
_refine_ls_number_parameters 384
_refine_ls_number_reflns 5319
_refine_ls_number_restraints 0
_refine_ls_R_factor_gt 0.0460
_refine_ls_shift/su_max 0.001
_refine_ls_structure_factor_coef Fsqd
_refine_ls_weighting_details 'w = 1/[\s^2^(Fo^2^)+(0.0593P)^2^+0.2622P] where P=(Fo^2^+2Fc^2^)/3'
_refine_ls_weighting_scheme calc
_refine_ls_wR_factor_ref 0.1315
_reflns_number_gt 3909
_reflns_number_total 5319
_reflns_threshold_expression F^2^>2.0\s(F^2^)
_cod_data_source_file 29_23_1.txt
_cod_data_source_block TEST_F
_cod_database_code 1551683

loop_
_symmetry_equiv_pos_site_id
_symmetry_equiv_pos_as_xyz
1 +X,+Y,+Z
2 -X,-Y,-Z

loop_
_atom_site_label
_atom_site_type_symbol
_atom_site_fract_x
_atom_site_fract_y
_atom_site_fract_z
_atom_site_U_iso_or_equiv
_atom_site_adp_type
_atom_site_occupancy
_atom_site_symmetry_multiplicity
_atom_site_calc_flag
_atom_site_refinement_flags
S1 S -0.36203(9) 0.94566(6) 0.58854(4) 0.0584(2) Uani 1.0 2 d .
S2 S -0.56638(9) 1.10106(6) 0.65905(5) 0.0616(2) Uani 1.0 2 d .
S1' S 0.37127(10) 0.83410(6) 0.78858(4) 0.0639(3) Uani 1.0 2 d .
S2' S 0.44589(11) 0.63719(7) 0.67832(5) 0.0732(3) Uani 1.0 2 d .
O2 O -0.2718(4) 1.13881(19) 0.84968(12) 0.0980(9) Uani 1.0 2 d .
O3 O -0.2762(3) 1.32988(16) 0.86653(12) 0.0673(6) Uani 1.0 2 d .
O1 O 0.0532(3) 1.14794(16) 0.70103(12) 0.0665(6) Uani 1.0 2 d .
O2' O 0.1484(3) 0.44390(17) 0.80281(14) 0.0732(6) Uani 1.0 2 d .
O3' O 0.3249(3) 0.32960(16) 0.78099(15) 0.0792(7) Uani 1.0 2 d .
O1' O 0.3682(3) 0.66714(16) 0.97761(11) 0.0645(6) Uani 1.0 2 d .
N1 N -0.2288(3) 1.14131(16) 0.68500(11) 0.0441(5) Uani 1.0 2 d .
N1' N 0.4150(3) 0.64436(17) 0.84141(12) 0.0473(5) Uani 1.0 2 d .
C14 C -0.0024(4) 0.5866(3) 0.41731(19) 0.0688(9) Uani 1.0 2 d .
C13 C 0.0397(4) 0.4939(3) 0.37148(17) 0.0615(8) Uani 1.0 2 d .
C12 C 0.2029(4) 0.4875(3) 0.37435(17) 0.0608(7) Uani 1.0 2 d .
C11 C 0.3279(4) 0.5747(3) 0.42327(18) 0.0664(8) Uani 1.0 2 d .
C10 C 0.2859(4) 0.6678(3) 0.46934(16) 0.0548(7) Uani 1.0 2 d .
C9 C 0.1211(4) 0.6771(2) 0.46868(15) 0.0488(6) Uani 1.0 2 d .
C8 C 0.0918(4) 0.7789(3) 0.52066(16) 0.0544(7) Uani 1.0 2 d .
C7 C -0.0495(4) 0.8137(2) 0.53505(15) 0.0470(6) Uani 1.0 2 d .
C6 C -0.0284(4) 0.9236(2) 0.59066(16) 0.0523(7) Uani 1.0 2 d .
C3 C -0.1427(4) 0.9824(2) 0.61502(15) 0.0481(6) Uani 1.0 2 d .
C1 C -0.3845(3) 1.0719(2) 0.64890(14) 0.0457(6) Uani 1.0 2 d .
C2 C -0.0907(4) 1.0965(2) 0.67073(15) 0.0488(6) Uani 1.0 2 d .
C4 C -0.2145(4) 1.2529(2) 0.73841(14) 0.0486(6) Uani 1.0 2 d .
C5 C -0.2575(4) 1.2319(3) 0.82361(15) 0.0550(7) Uani 1.0 2 d .
C15 C -0.2244(4) 0.7464(3) 0.4976(3) 0.0879(11) Uani 1.0 2 d .
C10' C 0.1494(4) 1.1918(3) 1.1291(2) 0.0746(9) Uani 1.0 2 d .
C11' C 0.0993(5) 1.2931(4) 1.1579(3) 0.0995(13) Uani 1.0 2 d .
C12' C 0.0821(5) 1.3742(4) 1.1062(4) 0.1087(17) Uani 1.0 2 d .
C13' C 0.1127(6) 1.3534(4) 1.0274(4) 0.1165(16) Uani 1.0 2 d .
C14' C 0.1611(6) 1.2531(4) 0.9966(3) 0.1008(13) Uani 1.0 2 d .
C9' C 0.1796(4) 1.1689(3) 1.04732(18) 0.0576(7) Uani 1.0 2 d .
C8' C 0.2264(4) 1.0585(3) 1.02263(17) 0.0563(7) Uani 1.0 2 d .
C7' C 0.2648(4) 1.0089(3) 0.95094(16) 0.0526(7) Uani 1.0 2 d .
C6' C 0.3037(4) 0.8953(2) 0.95251(16) 0.0510(6) Uani 1.0 2 d .
C3' C 0.3458(4) 0.8207(2) 0.89315(15) 0.0500(6) Uani 1.0 2 d .
C1' C 0.4140(4) 0.6960(3) 0.76970(16) 0.0534(7) Uani 1.0 2 d .
C2' C 0.3752(4) 0.7068(2) 0.91166(15) 0.0497(6) Uani 1.0 2 d .
C4' C 0.4445(4) 0.5265(2) 0.84178(16) 0.0542(7) Uani 1.0 2 d .
C5' C 0.2876(4) 0.4303(3) 0.80615(15) 0.0519(7) Uani 1.0 2 d .
C15' C 0.2695(8) 1.0628(4) 0.8723(3) 0.1287(19) Uani 1.0 2 d .
H14 H -0.1147 0.5896 0.4144 0.0826 Uiso 1.0 2 calc R
H13 H -0.0442 0.4350 0.3382 0.0738 Uiso 1.0 2 calc R
H12 H 0.2302 0.4243 0.3433 0.0729 Uiso 1.0 2 calc R
H11 H 0.4398 0.5707 0.4252 0.0796 Uiso 1.0 2 calc R
H10 H 0.3712 0.7263 0.5020 0.0657 Uiso 1.0 2 calc R
H8 H 0.1898 0.8298 0.5495 0.0652 Uiso 1.0 2 calc R
H6 H 0.0823 0.9597 0.6134 0.0628 Uiso 1.0 2 calc R
H4A H -0.2899 1.2950 0.7146 0.0583 Uiso 1.0 2 calc R
H4B H -0.0997 1.3031 0.7414 0.0583 Uiso 1.0 2 calc R
H15A H -0.2519 0.6677 0.5138 0.1055 Uiso 1.0 2 calc R
H15B H -0.2289 0.7402 0.4383 0.1055 Uiso 1.0 2 calc R
H15C H -0.3043 0.7882 0.5169 0.1055 Uiso 1.0 2 calc R
H3 H -0.3054 1.3179 0.9169 0.0967 Uiso 1.0 2 calc R
H10' H 0.1630 1.1384 1.1656 0.0895 Uiso 1.0 2 calc R
H11' H 0.0772 1.3057 1.2130 0.1194 Uiso 1.0 2 calc R
H12' H 0.0497 1.4424 1.1256 0.1304 Uiso 1.0 2 calc R
H13' H 0.1011 1.4085 0.9919 0.1398 Uiso 1.0 2 calc R
H14' H 0.1815 1.2420 0.9412 0.1210 Uiso 1.0 2 calc R
H8' H 0.2304 1.0131 1.0656 0.0675 Uiso 1.0 2 calc R
H6' H 0.2988 0.8685 1.0041 0.0612 Uiso 1.0 2 calc R
H4A' H 0.4757 0.5154 0.8982 0.0651 Uiso 1.0 2 calc R
H4B' H 0.5374 0.5204 0.8092 0.0651 Uiso 1.0 2 calc R
H15C' H 0.3249 1.0216 0.8333 0.1544 Uiso 1.0 2 calc R
H15A' H 0.3305 1.1458 0.8834 0.1544 Uiso 1.0 2 calc R
H15B' H 0.1560 1.0559 0.8495 0.1544 Uiso 1.0 2 calc R
H3' H 0.2393 0.2802 0.7585 0.0950 Uiso 1.0 2 calc R

loop_
_atom_site_aniso_label
_atom_site_aniso_U_11
_atom_site_aniso_U_22
_atom_site_aniso_U_33
_atom_site_aniso_U_12
_atom_site_aniso_U_13
_atom_site_aniso_U_23
S1 0.0498(4) 0.0505(4) 0.0683(5) 0.0127(3) 0.0028(4) -0.0168(3)
S2 0.0523(5) 0.0635(5) 0.0696(5) 0.0211(4) 0.0100(4) -0.0048(4)
S1' 0.0882(6) 0.0522(4) 0.0556(4) 0.0234(4) 0.0218(4) 0.0049(3)
S2' 0.0881(6) 0.0775(6) 0.0558(5) 0.0281(5) 0.0220(4) -0.0069(4)
O2 0.196(3) 0.0593(13) 0.0511(12) 0.0540(16) 0.0192(15) 0.0094(10)
O3 0.0991(17) 0.0528(11) 0.0525(12) 0.0273(11) 0.0170(11) -0.0043(9)
O1 0.0513(12) 0.0519(11) 0.0878(14) 0.0144(9) -0.0061(10) -0.0198(10)
O2' 0.0542(13) 0.0560(12) 0.1034(16) 0.0169(10) 0.0036(11) -0.0172(11)
O3' 0.0754(15) 0.0467(11) 0.1092(17) 0.0249(11) -0.0098(13) -0.0240(11)
O1' 0.0937(15) 0.0580(11) 0.0483(11) 0.0335(11) 0.0122(10) 0.0009(9)
N1 0.0478(12) 0.0389(11) 0.0449(11) 0.0137(9) 0.0060(9) -0.0040(8)
N1' 0.0503(13) 0.0398(11) 0.0500(12) 0.0139(9) 0.0064(10) -0.0067(9)
C14 0.0487(17) 0.0626(18) 0.088(2) 0.0156(14) 0.0053(15) -0.0214(15)
C13 0.0571(18) 0.0559(17) 0.0646(17) 0.0127(14) 0.0042(14) -0.0140(13)
C12 0.073(2) 0.0530(16) 0.0583(16) 0.0279(15) 0.0053(15) -0.0092(13)
C11 0.0599(18) 0.0662(18) 0.0747(19) 0.0316(15) -0.0024(15) -0.0121(15)
C10 0.0521(16) 0.0517(15) 0.0573(15) 0.0159(13) -0.0023(13) -0.0063(12)
C9 0.0500(15) 0.0462(14) 0.0507(14) 0.0159(12) 0.0068(12) 0.0008(11)
C8 0.0506(16) 0.0473(14) 0.0621(16) 0.0126(12) 0.0045(13) -0.0039(12)
C7 0.0505(15) 0.0384(13) 0.0518(14) 0.0143(11) 0.0041(12) -0.0009(10)
C6 0.0512(16) 0.0451(14) 0.0578(15) 0.0125(12) 0.0029(13) -0.0028(12)
C3 0.0496(15) 0.0408(13) 0.0525(14) 0.0129(11) 0.0063(12) -0.0026(11)
C1 0.0494(15) 0.0451(13) 0.0426(13) 0.0136(11) 0.0075(11) 0.0020(10)
C2 0.0505(16) 0.0428(14) 0.0517(14) 0.0137(12) 0.0045(12) -0.0019(11)
C4 0.0582(16) 0.0358(12) 0.0508(14) 0.0147(11) 0.0047(12) -0.0029(10)
C5 0.0738(19) 0.0468(15) 0.0449(14) 0.0232(13) 0.0005(13) -0.0043(11)
C15 0.068(2) 0.069(2) 0.118(3) 0.0327(17) -0.0139(19) -0.0435(19)
C10' 0.069(2) 0.071(2) 0.077(2) 0.0196(16) 0.0035(16) -0.0220(16)
C11' 0.077(3) 0.092(3) 0.113(3) 0.025(3) 0.005(3) -0.057(3)
C12' 0.061(3) 0.057(3) 0.196(6) 0.0190(18) 0.017(3) -0.039(3)
C13' 0.130(4) 0.068(3) 0.174(5) 0.058(3) 0.044(4) 0.018(3)
C14' 0.143(4) 0.077(3) 0.108(3) 0.065(3) 0.039(3) 0.020(2)
C9' 0.0545(17) 0.0470(15) 0.0692(18) 0.0171(13) 0.0069(14) -0.0094(13)
C8' 0.0661(18) 0.0467(14) 0.0566(16) 0.0200(13) 0.0051(13) -0.0014(12)
C7' 0.0603(17) 0.0418(14) 0.0558(15) 0.0152(12) 0.0105(13) -0.0003(11)
C6' 0.0576(16) 0.0443(14) 0.0517(14) 0.0166(12) 0.0084(12) 0.0008(11)
C3' 0.0538(16) 0.0427(13) 0.0518(14) 0.0144(12) 0.0057(12) -0.0038(11)
C1' 0.0481(15) 0.0536(15) 0.0547(15) 0.0103(12) 0.0099(12) -0.0048(12)
C2' 0.0526(16) 0.0450(14) 0.0484(14) 0.0128(12) 0.0075(12) -0.0081(11)
C4' 0.0557(17) 0.0492(15) 0.0574(15) 0.0215(13) 0.0026(13) -0.0098(12)
C5' 0.0624(18) 0.0425(14) 0.0492(14) 0.0169(13) 0.0040(13) -0.0063(11)
C15' 0.262(6) 0.080(3) 0.085(3) 0.098(4) 0.072(4) 0.030(2)

loop_
_atom_type_symbol
_atom_type_description
_atom_type_scat_dispersion_real
_atom_type_scat_dispersion_imag
_atom_type_scat_source
C C 0.018 0.009
;
International Tables for Crystallography
(1992, Vol. C, Tables 4.2.6.8 and 6.1.1.4)
;
H H 0.000 0.000
;
International Tables for Crystallography
(1992, Vol. C, Table 6.1.1.4)
;
N N 0.031 0.018
;
International Tables for Crystallography
(1992, Vol. C, Tables 4.2.6.8 and 6.1.1.4)
;
S S 0.333 0.557
;
International Tables for Crystallography
(1992, Vol. C, Tables 4.2.6.8 and 6.1.1.4)
;
O O 0.049 0.032
;
International Tables for Crystallography
(1992, Vol. C, Tables 4.2.6.8 and 6.1.1.4)
;

loop_
_geom_angle_atom_site_label_1
_geom_angle_atom_site_label_2
_geom_angle_atom_site_label_3
_geom_angle
_geom_angle_publ_flag
C10 S11 C12 93.07(12) yes
C31 S32 C33 92.87(13) yes
C12 N13 C14 116.66(19) yes
C12 N13 C15 120.7(3) yes
C14 N13 C15 122.58(19) yes
C33 N34 C35 116.5(3) yes
C33 N34 C36 121.4(2) yes
C35 N34 C36 121.9(2) yes
C2 C1 C6 121.3(3) yes
C1 C2 C3 120.5(3) yes
C2 C3 C4 120.1(3) yes
C3 C4 C5 119.5(3) yes
C4 C5 C6 122.3(3) yes
C1 C6 C5 116.3(3) yes
C1 C6 C7 126.4(3) yes
C5 C6 C7 117.3(2) yes
C6 C7 C8 132.6(3) yes
C7 C8 C9 116.8(3) yes
C7 C8 C21 124.5(3) yes
C9 C8 C21 118.7(3) yes
C8 C9 C10 130.7(3) yes
S11 C10 C9 129.62(18) yes
S11 C10 C14 109.2(2) yes
C9 C10 C14 121.2(3) yes
S11 C12 S20 123.27(13) yes
S11 C12 N13 110.32(19) yes
S20 C12 N13 126.41(19) yes
O19 C14 N13 122.9(3) yes
O19 C14 C10 126.4(3) yes
N13 C14 C10 110.7(2) yes
N13 C15 C16 111.7(2) yes
O17 C16 O18 124.6(3) yes
O17 C16 C15 124.3(3) yes
O18 C16 C15 111.1(3) yes
C23 C22 C27 121.2(4) yes
C22 C23 C24 120.6(4) yes
C23 C24 C25 118.6(5) yes
C24 C25 C26 122.3(5) yes
C25 C26 C27 120.6(4) yes
C22 C27 C26 116.7(3) yes
C22 C27 C28 117.0(3) yes
C26 C27 C28 126.3(3) yes
C27 C28 C29 133.3(3) yes
C28 C29 C30 115.8(3) yes
C28 C29 C42 124.6(3) yes
C30 C29 C42 119.6(3) yes
C29 C30 C31 132.0(3) yes
S32 C31 C30 130.0(3) yes
S32 C31 C35 109.38(18) yes
C30 C31 C35 120.6(3) yes
S32 C33 S41 123.55(18) yes
S32 C33 N34 110.57(19) yes
S41 C33 N34 125.9(3) yes
O40 C35 N34 121.6(3) yes
O40 C35 C31 127.9(3) yes
N34 C35 C31 110.6(3) yes
N34 C36 C37 110.4(3) yes
O38 C37 O39 124.9(3) yes
O38 C37 C36 124.1(3) yes
O39 C37 C36 111.0(3) yes
C16 O18 H13 112.058 no
C37 O39 H26 109.472 no
C2 C1 H1 119.329 no
C6 C1 H1 119.342 no
C1 C2 H2 119.742 no
C3 C2 H2 119.736 no
C2 C3 H3 119.964 no
C4 C3 H3 119.964 no
C3 C4 H4 120.242 no
C5 C4 H4 120.244 no
C4 C5 H5 118.870 no
C6 C5 H5 118.878 no
C6 C7 H6 113.709 no
C8 C7 H6 113.704 no
C8 C9 H7 114.664 no
C10 C9 H7 114.655 no
N13 C15 H8A 109.284 no
N13 C15 H9B 109.279 no
C16 C15 H8A 109.280 no
C16 C15 H9B 109.286 no
H8A C15 H9B 107.947 no
C8 C21 H10D 109.468 no
C8 C21 H11B 109.472 no
C8 C21 H12C 109.469 no
H10D C21 H11B 109.470 no
H10D C21 H12C 109.477 no
H11B C21 H12C 109.472 no
C23 C22 H14 119.397 no
C27 C22 H14 119.392 no
C22 C23 H15 119.697 no
C24 C23 H15 119.695 no
C23 C24 H16 120.713 no
C25 C24 H16 120.722 no
C24 C25 H17 118.848 no
C26 C25 H17 118.847 no
C25 C26 H18 119.686 no
C27 C26 H18 119.679 no
C27 C28 H19 113.350 no
C29 C28 H19 113.356 no
C29 C30 H20 114.005 no
C31 C30 H20 114.012 no
N34 C36 H21A 109.563 no
N34 C36 H22B 109.560 no
C37 C36 H21A 109.565 no
C37 C36 H22B 109.564 no
H21A C36 H22B 108.119 no
C29 C42 H23B 109.480 no
C29 C42 H24C 109.478 no
C29 C42 H25A 109.469 no
H23B C42 H24C 109.465 no
H23B C42 H25A 109.468 no
H24C C42 H25A 109.467 no

loop_
_geom_bond_atom_site_label_1
_geom_bond_atom_site_label_2
_geom_bond_distance
_geom_bond_publ_flag
S11 C10 1.753(3) yes
S11 C12 1.732(3) yes
S20 C12 1.628(3) yes
S32 C31 1.752(3) yes
S32 C33 1.732(3) yes
S41 C33 1.634(3) yes
O17 C16 1.193(4) yes
O18 C16 1.318(4) yes
O19 C14 1.222(3) yes
O38 C37 1.191(4) yes
O39 C37 1.316(4) yes
O40 C35 1.218(4) yes
N13 C12 1.379(3) yes
N13 C14 1.386(4) yes
N13 C15 1.455(3) yes
N34 C33 1.376(4) yes
N34 C35 1.389(4) yes
N34 C36 1.456(4) yes
C1 C2 1.373(5) yes
C1 C6 1.409(4) yes
C2 C3 1.358(5) yes
C3 C4 1.378(4) yes
C4 C5 1.378(5) yes
C5 C6 1.384(4) yes
C6 C7 1.459(4) yes
C7 C8 1.348(4) yes
C8 C9 1.448(4) yes
C8 C21 1.501(4) yes
C9 C10 1.350(4) yes
C10 C14 1.470(4) yes
C15 C16 1.489(4) yes
C22 C23 1.389(6) yes
C22 C27 1.381(5) yes
C23 C24 1.364(7) yes
C24 C25 1.333(9) yes
C25 C26 1.381(7) yes
C26 C27 1.385(6) yes
C27 C28 1.457(4) yes
C28 C29 1.337(4) yes
C29 C30 1.442(4) yes
C29 C42 1.491(5) yes
C30 C31 1.348(4) yes
C31 C35 1.469(4) yes
C36 C37 1.507(4) yes
O18 H13 0.888 no
O39 H26 0.820 no
C1 H1 0.930 no
C2 H2 0.930 no
C3 H3 0.930 no
C4 H4 0.930 no
C5 H5 0.930 no
C7 H6 0.930 no
C9 H7 0.930 no
C15 H8A 0.970 no
C15 H9B 0.970 no
C21 H10D 0.960 no
C21 H11B 0.960 no
C21 H12C 0.960 no
C22 H14 0.930 no
C23 H15 0.930 no
C24 H16 0.930 no
C25 H17 0.930 no
C26 H18 0.930 no
C28 H19 0.930 no
C30 H20 0.930 no
C36 H21A 0.970 no
C36 H22B 0.970 no
C42 H23B 0.960 no
C42 H24C 0.960 no
C42 H25A 0.960 no

loop_
_geom_contact_atom_site_label_1
_geom_contact_atom_site_label_2
_geom_contact_distance
_geom_contact_publ_flag
_geom_contact_site_symmetry_2
S11 C8 3.421(3) no .
S11 C21 3.105(4) no .
S20 C15 3.088(3) no .
S20 C16 3.486(3) no .
S32 C29 3.450(3) no .
S32 C42 3.182(5) no .
S41 C36 3.092(3) no .
S41 C37 3.433(3) no .
O17 N13 2.735(3) no .
O17 C12 3.291(3) no .
O17 C14 3.405(4) no .
O18 N13 3.584(3) no .
O19 C9 2.899(3) no .
O19 C12 3.496(3) no .
O19 C15 2.841(4) no .
O19 C16 3.600(4) no .
O38 N34 2.745(3) no .
O38 C33 3.311(3) no .
O38 C35 3.381(3) no .
O39 N34 3.563(3) no .
O40 C30 2.910(4) no .
O40 C33 3.482(4) no .
O40 C36 2.804(4) no .
O40 C37 3.597(3) no .
C1 C4 2.746(5) no .
C1 C8 3.210(4) no .
C1 C21 3.161(5) no .
C2 C5 2.737(4) no .
C3 C6 2.796(4) no .
C6 C21 3.189(5) no .
C10 C21 3.062(4) no .
C12 C16 3.176(3) no .
C14 C16 3.352(4) no .
C22 C25 2.709(7) no .
C23 C26 2.724(7) no .
C24 C27 2.800(6) no .
C26 C29 3.197(5) no .
C26 C42 3.168(7) no .
C27 C42 3.187(6) no .
C31 C42 3.094(6) no .
C33 C37 3.148(4) no .
C35 C37 3.356(4) no .
S20 O19 3.404(3) no 1_455
S20 O39 3.476(3) no 1_465
O17 C28 3.347(4) no 2_577
O17 C30 3.315(4) no 2_577
O18 O39 3.472(4) no 1_465
O18 O40 2.699(3) no 2_577
O18 C24 3.379(4) no 2_587
O19 S20 3.404(3) no 1_655
O19 O38 3.525(3) no 1_565
O19 O39 2.783(3) no 1_565
O19 C37 3.541(3) no 1_565
O19 C42 3.579(5) no .
O38 O19 3.525(3) no 1_545
O38 C2 3.383(4) no 2_566
O38 C15 3.259(3) no 1_545
O38 C24 3.460(5) no 2_577
O39 S20 3.476(3) no 1_645
O39 O18 3.472(4) no 1_645
O39 O19 2.783(3) no 1_545
O39 C42 3.542(5) no 1_545
O40 O18 2.699(3) no 2_577
O40 C16 3.576(4) no 2_577
N13 C6 3.481(4) no 2_576
N34 C22 3.573(4) no 2_677
C1 C1 3.555(5) no 2_566
C2 O38 3.383(4) no 2_566
C2 C6 3.583(4) no 2_566
C6 N13 3.481(4) no 2_576
C6 C2 3.583(4) no 2_566
C7 C14 3.592(4) no 2_576
C14 C7 3.592(4) no 2_576
C15 O38 3.259(3) no 1_565
C16 O40 3.576(4) no 2_577
C22 N34 3.573(4) no 2_677
C23 C31 3.561(5) no 2_577
C24 O18 3.379(4) no 2_587
C24 O38 3.460(5) no 2_577
C27 C35 3.560(4) no 2_677
C28 O17 3.347(4) no 2_577
C28 C31 3.550(4) no 2_677
C30 O17 3.315(4) no 2_577
C31 C23 3.561(5) no 2_577
C31 C28 3.550(4) no 2_677
C35 C27 3.560(4) no 2_677
C37 O19 3.541(3) no 1_545
C42 O19 3.579(5) no .
C42 O39 3.542(5) no 1_565
S11 H12C 2.2327 no .
S20 H8A 2.7824 no .
S32 H20 3.5979 no .
S32 H23B 2.3560 no .
S32 H25A 3.5727 no .
S41 H22B 2.8193 no .
O17 H8A 3.0351 no .
O17 H9B 2.9209 no .
O17 H13 2.3340 no .
O18 H8A 2.4548 no .
O18 H9B 2.6156 no .
O19 H7 2.5516 no .
O19 H9B 2.5047 no .
O38 H21A 2.8879 no .
O38 H22B 3.0808 no .
O38 H26 2.2808 no .
O39 H21A 2.6934 no .
O39 H22B 2.4287 no .
O40 H20 2.5506 no .
O40 H21A 2.4508 no .
C1 H3 3.2100 no .
C1 H5 3.2179 no .
C1 H6 3.3260 no .
C1 H10D 2.9390 no .
C1 H11B 2.9008 no .
C2 H4 3.2091 no .
C3 H1 3.2038 no .
C3 H5 3.2146 no .
C4 H2 3.2089 no .
C5 H1 3.2169 no .
C5 H3 3.2213 no .
C5 H6 2.4964 no .
C6 H2 3.2612 no .
C6 H4 3.2527 no .
C6 H10D 3.1745 no .
C6 H11B 3.1629 no .
C7 H1 2.7539 no .
C7 H5 2.5484 no .
C7 H7 2.4712 no .
C7 H10D 2.7796 no .
C7 H11B 2.7793 no .
C7 H12C 3.2776 no .
C8 H1 2.9927 no .
C9 H6 2.4165 no .
C9 H10D 3.1476 no .
C9 H11B 3.1484 no .
C9 H12C 2.5417 no .
C10 H12C 2.6103 no .
C12 H8A 2.5982 no .
C12 H9B 3.2271 no .
C14 H7 2.5334 no .
C14 H8A 3.2011 no .
C14 H9B 2.5705 no .
C15 H13 3.1108 no .
C21 H1 2.5345 no .
C21 H6 3.3129 no .
C21 H7 3.3474 no .
C22 H16 3.2349 no .
C22 H18 3.2016 no .
C22 H19 2.4815 no .
C23 H17 3.1585 no .
C24 H14 3.2232 no .
C24 H18 3.2041 no .
C25 H15 3.1589 no .
C26 H14 3.2005 no .
C26 H16 3.2172 no .
C26 H19 3.2986 no .
C26 H24C 2.7573 no .
C26 H25A 3.1177 no .
C27 H15 3.2468 no .
C27 H17 3.2333 no .
C27 H24C 3.0332 no .
C27 H25A 3.3165 no .
C28 H14 2.5468 no .
C28 H18 2.7332 no .
C28 H20 2.4273 no .
C28 H23B 3.2520 no .
C28 H24C 2.6963 no .
C28 H25A 2.8401 no .
C29 H18 2.9859 no .
C30 H19 2.3745 no .
C30 H23B 2.5593 no .
C30 H24C 3.2116 no .
C30 H25A 3.0671 no .
C31 H23B 2.6792 no .
C31 H25A 3.5961 no .
C33 H21A 3.2398 no .
C33 H22B 2.6268 no .
C35 H20 2.5092 no .
C35 H21A 2.5603 no .
C35 H22B 3.1962 no .
C36 H26 3.0465 no .
C42 H18 2.5468 no .
C42 H19 3.2933 no .
C42 H20 3.3377 no .
H1 H2 2.2902 no .
H1 H10D 2.2696 no .
H1 H11B 2.1995 no .
H1 H12C 3.4447 no .
H2 H3 2.2836 no .
H3 H4 2.3107 no .
H4 H5 2.2957 no .
H5 H6 2.2645 no .
H6 H7 2.1439 no .
H7 H12C 3.4557 no .
H8A H13 3.2932 no .
H9B H13 3.4293 no .
H14 H15 2.3069 no .
H14 H19 2.2549 no .
H15 H16 2.2995 no .
H16 H17 2.2573 no .
H17 H18 2.2900 no .
H18 H23B 3.4443 no .
H18 H24C 2.0619 no .
H18 H25A 2.4446 no .
H19 H20 2.0815 no .
H19 H24C 3.5553 no .
H20 H23B 3.4663 no .
H21A H26 3.4291 no .
H22B H26 3.2009 no .
S11 H5 3.0413 no 1_455
S11 H6 3.5684 no 1_455
S20 H6 3.4953 no 1_455
S20 H7 2.9343 no 1_455
S20 H11B 3.2664 no 2_476
S20 H12C 3.4876 no 2_476
S20 H23B 3.2039 no 1_455
S20 H26 3.2858 no 1_465
S41 H1 3.4001 no 2_566
S41 H2 3.1747 no 2_566
S41 H3 2.9564 no 2_666
S41 H4 3.1679 no 2_666
S41 H5 3.2409 no .
O17 H14 3.5530 no 2_577
O17 H19 2.4425 no 2_577
O17 H20 2.4197 no 2_577
O17 H23B 3.2259 no 1_455
O17 H24C 3.3660 no 1_455
O18 H16 2.8131 no 2_587
O18 H17 3.4492 no .
O18 H17 3.5244 no 2_587
O18 H20 3.2865 no 2_577
O18 H21A 3.3492 no 1_465
O18 H22B 3.1887 no 1_465
O18 H24C 3.4431 no 1_455
O19 H11B 3.0187 no 2_576
O19 H25A 2.9169 no .
O19 H26 1.9680 no 1_565
O38 H1 3.5035 no 2_566
O38 H2 3.0192 no 2_566
O38 H9B 2.3458 no 1_545
O38 H16 2.5999 no 2_577
O38 H17 3.1951 no 1_545
O38 H18 3.4896 no 1_545
O39 H8A 3.5124 no 1_645
O39 H9B 3.4308 no 1_545
O39 H11B 3.5640 no 2_566
O39 H18 3.1102 no 1_545
O39 H24C 2.8735 no 1_545
O39 H25A 3.4848 no 1_545
O40 H13 1.8309 no 2_577
O40 H16 3.5702 no 2_577
O40 H17 3.2927 no 1_545
O40 H21A 3.5082 no 2_667
O40 H24C 3.3752 no 2_677
C1 H8A 3.4628 no 2_576
C1 H9B 3.0927 no 2_576
C2 H8A 3.2971 no 2_576
C2 H9B 3.1253 no 2_576
C2 H10D 3.4819 no 2_566
C2 H15 3.2778 no 1_544
C3 H8A 3.0190 no 2_576
C3 H9B 3.4832 no 2_576
C3 H10D 2.7926 no 2_566
C3 H15 3.1206 no 1_544
C4 H8A 2.8976 no 2_576
C4 H10D 3.5085 no 1_655
C4 H10D 3.0484 no 2_566
C4 H12C 3.5141 no 1_655
C5 H8A 3.0817 no 2_576
C5 H12C 3.3010 no 1_655
C6 H2 3.5809 no 2_566
C6 H8A 3.3933 no 2_576
C6 H9B 3.4558 no 2_576
C7 H2 3.5527 no 2_566
C12 H5 3.5842 no 2_576
C14 H11B 3.5417 no 2_576
C14 H25A 3.5825 no .
C14 H26 3.1323 no 1_565
C16 H19 3.5962 no 2_577
C16 H20 3.1735 no 2_577
C16 H24C 3.5136 no 1_455
C21 H3 3.4434 no 2_566
C21 H4 3.0560 no 1_455
C21 H5 3.2740 no 1_455
C22 H25A 3.3813 no 2_577
C23 H3 3.2102 no 1_566
C23 H22B 3.1853 no 2_677
C24 H21A 3.5395 no 2_677
C24 H22B 3.2029 no 2_677
C25 H21A 3.4107 no 2_677
C29 H20 3.4962 no 2_677
C30 H13 3.4572 no 2_577
C31 H19 3.5045 no 2_677
C33 H2 3.3113 no 2_566
C33 H14 3.5421 no 2_677
C35 H13 2.9234 no 2_577
C35 H16 3.4585 no 2_577
C37 H9B 3.1980 no 1_545
C37 H17 3.4917 no 1_545
C37 H18 3.2916 no 1_545
C42 H26 3.3581 no 1_565
H1 S41 3.4001 no 2_566
H1 O38 3.5035 no 2_566
H1 H9B 3.3659 no 2_576
H1 H26 3.5612 no 2_566
H2 S41 3.1747 no 2_566
H2 O38 3.0192 no 2_566
H2 C6 3.5809 no 2_566
H2 C7 3.5527 no 2_566
H2 C33 3.3113 no 2_566
H2 H9B 3.4203 no 2_576
H2 H15 2.7868 no 1_544
H3 S41 2.9564 no 2_666
H3 C21 3.4434 no 2_566
H3 C23 3.2102 no 1_544
H3 H8A 3.4362 no 2_576
H3 H10D 2.6897 no 2_566
H3 H15 2.4690 no 1_544
H3 H22B 3.2592 no 2_666
H4 S41 3.1679 no 2_666
H4 C21 3.0560 no 1_655
H4 H4 3.3292 no 2_666
H4 H8A 3.2536 no 2_576
H4 H10D 2.7310 no 1_655
H4 H10D 3.1255 no 2_566
H4 H11B 2.9070 no 1_655
H4 H12C 3.0155 no 1_655
H5 S11 3.0413 no 1_655
H5 S41 3.2409 no .
H5 C12 3.5842 no 2_576
H5 C21 3.2740 no 1_655
H5 H8A 3.5193 no 2_576
H5 H10D 3.3313 no 1_655
H5 H11B 3.4795 no 1_655
H5 H12C 2.5637 no 1_655
H6 S11 3.5684 no 1_655
H6 S20 3.4953 no 1_655
H7 S20 2.9343 no 1_655
H8A O39 3.5124 no 1_465
H8A C1 3.4628 no 2_576
H8A C2 3.2971 no 2_576
H8A C3 3.0190 no 2_576
H8A C4 2.8976 no 2_576
H8A C5 3.0817 no 2_576
H8A C6 3.3933 no 2_576
H8A H3 3.4362 no 2_576
H8A H4 3.2536 no 2_576
H8A H5 3.5193 no 2_576
H8A H22B 3.5433 no 1_465
H9B O38 2.3458 no 1_565
H9B O39 3.4308 no 1_565
H9B C1 3.0927 no 2_576
H9B C2 3.1253 no 2_576
H9B C3 3.4832 no 2_576
H9B C6 3.4558 no 2_576
H9B C37 3.1980 no 1_565
H9B H1 3.3659 no 2_576
H9B H2 3.4203 no 2_576
H9B H16 3.3868 no 2_587
H9B H26 2.8608 no 1_565
H10D C2 3.4819 no 2_566
H10D C3 2.7926 no 2_566
H10D C4 3.5085 no 1_455
H10D C4 3.0484 no 2_566
H10D H3 2.6897 no 2_566
H10D H4 2.7310 no 1_455
H10D H4 3.1255 no 2_566
H10D H5 3.3313 no 1_455
H11B S20 3.2664 no 2_476
H11B O19 3.0187 no 2_576
H11B O39 3.5640 no 2_566
H11B C14 3.5417 no 2_576
H11B H4 2.9070 no 1_455
H11B H5 3.4795 no 1_455
H11B H26 3.1840 no 2_566
H12C S20 3.4876 no 2_476
H12C C4 3.5141 no 1_455
H12C C5 3.3010 no 1_455
H12C H4 3.0155 no 1_455
H12C H5 2.5637 no 1_455
H13 O40 1.8309 no 2_577
H13 C30 3.4572 no 2_577
H13 C35 2.9234 no 2_577
H13 H16 3.2199 no 2_587
H13 H17 3.3345 no .
H13 H17 3.3274 no 2_587
H13 H20 2.6621 no 2_577
H13 H21A 3.2887 no 1_465
H13 H22B 3.5393 no 1_465
H13 H24C 3.1224 no 1_455
H14 O17 3.5530 no 2_577
H14 C33 3.5421 no 2_677
H14 H25A 2.9717 no 2_577
H15 C2 3.2778 no 1_566
H15 C3 3.1206 no 1_566
H15 H2 2.7868 no 1_566
H15 H3 2.4690 no 1_566
H15 H22B 3.3654 no 2_677
H16 O18 2.8131 no 2_587
H16 O38 2.5999 no 2_577
H16 O40 3.5702 no 2_577
H16 C35 3.4585 no 2_577
H16 H9B 3.3868 no 2_587
H16 H13 3.2199 no 2_587
H16 H17 3.1256 no 2_587
H16 H22B 3.3876 no 2_677
H17 O18 3.4492 no .
H17 O18 3.5244 no 2_587
H17 O38 3.1951 no 1_565
H17 O40 3.2927 no 1_565
H17 C37 3.4917 no 1_565
H17 H13 3.3345 no .
H17 H13 3.3274 no 2_587
H17 H16 3.1256 no 2_587
H17 H17 3.0178 no 2_587
H17 H21A 3.5319 no 1_565
H18 O38 3.4896 no 1_565
H18 O39 3.1102 no 1_565
H18 C37 3.2916 no 1_565
H18 H26 3.1136 no 1_565
H19 O17 2.4425 no 2_577
H19 C16 3.5962 no 2_577
H19 C31 3.5045 no 2_677
H19 H25A 3.4898 no 2_577
H20 O17 2.4197 no 2_577
H20 O18 3.2865 no 2_577
H20 C16 3.1735 no 2_577
H20 C29 3.4962 no 2_677
H20 H13 2.6621 no 2_577
H20 H24C 3.4971 no 2_677
H21A O18 3.3492 no 1_645
H21A O40 3.5082 no 2_667
H21A C24 3.5395 no 2_677
H21A C25 3.4107 no 2_677
H21A H13 3.2887 no 1_645
H21A H17 3.5319 no 1_545
H21A H21A 3.3901 no 2_667
H22B O18 3.1887 no 1_645
H22B C23 3.1853 no 2_677
H22B C24 3.2029 no 2_677
H22B H3 3.2592 no 2_666
H22B H8A 3.5433 no 1_645
H22B H13 3.5393 no 1_645
H22B H15 3.3654 no 2_677
H22B H16 3.3876 no 2_677
H23B S20 3.2039 no 1_655
H23B O17 3.2259 no 1_655
H23B H26 3.5906 no 1_565
H24C O17 3.3660 no 1_655
H24C O18 3.4431 no 1_655
H24C O39 2.8735 no 1_565
H24C O40 3.3752 no 2_677
H24C C16 3.5136 no 1_655
H24C H13 3.1224 no 1_655
H24C H20 3.4971 no 2_677
H24C H26 2.8813 no 1_565
H25A O19 2.9169 no .
H25A O39 3.4848 no 1_565
H25A C14 3.5825 no .
H25A C22 3.3813 no 2_577
H25A H14 2.9717 no 2_577
H25A H19 3.4898 no 2_577
H25A H26 3.1042 no 1_565
H26 S20 3.2858 no 1_645
H26 O19 1.9680 no 1_545
H26 C14 3.1323 no 1_545
H26 C42 3.3581 no 1_545
H26 H1 3.5612 no 2_566
H26 H9B 2.8608 no 1_545
H26 H11B 3.1840 no 2_566
H26 H18 3.1136 no 1_545
H26 H23B 3.5906 no 1_545
H26 H24C 2.8813 no 1_545
H26 H25A 3.1042 no 1_545

loop_
_geom_hbond_atom_site_label_D
_geom_hbond_atom_site_label_H
_geom_hbond_atom_site_label_A
_geom_hbond_site_symmetry_A
_geom_hbond_distance_DA
_geom_hbond_distance_DH
_geom_hbond_distance_HA
_geom_hbond_angle_DHA
_geom_hbond_publ_flag
O18 H13 O40 2_577 2.699(3) 0.888 1.831 165.4 no
O39 H26 O19 1_545 2.783(3) 0.820 1.968 172.5 no

loop_
_geom_torsion_atom_site_label_1
_geom_torsion_atom_site_label_2
_geom_torsion_atom_site_label_3
_geom_torsion_atom_site_label_4
_geom_torsion
_geom_torsion_publ_flag
C10 S11 C12 S20 -178.14(18) no
C10 S11 C12 N13 2.32(17) no
C12 S11 C10 C9 -179.7(3) no
C12 S11 C10 C14 -0.97(17) no
C31 S32 C33 S41 177.11(17) no
C31 S32 C33 N34 -2.24(17) no
C33 S32 C31 C30 -177.9(2) no
C33 S32 C31 C35 1.09(16) no
C12 N13 C14 O19 -178.0(2) no
C12 N13 C14 C10 2.5(3) no
C14 N13 C12 S11 -3.2(3) no
C14 N13 C12 S20 177.25(19) no
C12 N13 C15 C16 80.0(3) no
C15 N13 C12 S11 179.63(17) no
C15 N13 C12 S20 0.1(4) no
C14 N13 C15 C16 -96.9(3) no
C15 N13 C14 O19 -0.9(4) no
C15 N13 C14 C10 179.57(18) no
C33 N34 C35 O40 178.0(2) no
C33 N34 C35 C31 -2.1(3) no
C35 N34 C33 S32 2.9(3) no
C35 N34 C33 S41 -176.39(18) no
C33 N34 C36 C37 -77.0(3) no
C36 N34 C33 S32 178.71(17) no
C36 N34 C33 S41 -0.6(4) no
C35 N34 C36 C37 98.6(3) no
C36 N34 C35 O40 2.3(4) no
C36 N34 C35 C31 -177.85(18) no
C2 C1 C6 C5 0.7(4) no
C2 C1 C6 C7 -179.4(3) no
C6 C1 C2 C3 -0.3(5) no
C1 C2 C3 C4 -0.2(5) no
C2 C3 C4 C5 0.2(5) no
C3 C4 C5 C6 0.3(5) no
C4 C5 C6 C1 -0.7(4) no
C4 C5 C6 C7 179.4(3) no
C1 C6 C7 C8 0.9(5) no
C5 C6 C7 C8 -179.2(3) no
C6 C7 C8 C9 -178.9(3) no
C6 C7 C8 C21 1.2(5) no
C7 C8 C9 C10 177.9(3) no
C21 C8 C9 C10 -2.1(5) no
C8 C9 C10 S11 0.7(5) no
C8 C9 C10 C14 -177.9(3) no
S11 C10 C14 O19 179.9(2) no
S11 C10 C14 N13 -0.6(3) no
C9 C10 C14 O19 -1.2(4) no
C9 C10 C14 N13 178.3(3) no
N13 C15 C16 O17 12.7(4) no
N13 C15 C16 O18 -167.8(2) no
C23 C22 C27 C26 1.5(4) no
C23 C22 C27 C28 -178.1(3) no
C27 C22 C23 C24 -1.5(5) no
C22 C23 C24 C25 0.7(5) no
C23 C24 C25 C26 -0.0(6) no
C24 C25 C26 C27 0.1(6) no
C25 C26 C27 C22 -0.8(5) no
C25 C26 C27 C28 178.7(3) no
C22 C27 C28 C29 -179.5(3) no
C26 C27 C28 C29 1.0(5) no
C27 C28 C29 C30 -179.5(3) no
C27 C28 C29 C42 0.5(5) no
C28 C29 C30 C31 179.5(3) no
C42 C29 C30 C31 -0.5(5) no
C29 C30 C31 S32 0.4(5) no
C29 C30 C31 C35 -178.4(3) no
S32 C31 C35 O40 -179.82(19) no
S32 C31 C35 N34 0.3(3) no
C30 C31 C35 O40 -0.8(4) no
C30 C31 C35 N34 179.4(2) no
N34 C36 C37 O38 -21.8(4) no
N34 C36 C37 O39 159.42(19) no
